data_4339098
loop_
_publ_author_name
'Darensbourg, Donald J.'
'Frantz, Eric B.'

_publ_section_title
;
 Manganese(III) Schiff base complexes: chemistry relevant to the
 copolymerization of epoxides and carbon dioxide.
;
_journal_issue 15
_journal_name_full 'Inorganic chemistry'
_journal_page_first 5967
_journal_page_last 5978
_journal_paper_doi 10.1021/ic7003968
_journal_volume 46
_journal_year 2007
_chemical_formula_sum 'C24 H36 Mn2 N10 O4'
_chemical_formula_weight 638.51
_chemical_name_systematic
; 
 ? 
;
_space_group_IT_number 60
_symmetry_cell_setting orthorhombic
_symmetry_space_group_name_Hall '-P 2n 2c'
_symmetry_space_group_name_H-M 'P c a n'
_atom_sites_solution_hydrogens geom
_atom_sites_solution_primary direct
_atom_sites_solution_secondary difmap
_audit_creation_method SHELXL-97
_cell_angle_alpha 90.00
_cell_angle_beta 90.00
_cell_angle_gamma 90.00
_cell_formula_units_Z 8
_cell_length_a 13.778(10)
_cell_length_b 19.679(15)
_cell_length_c 20.056(15)
_cell_measurement_temperature 110(2)
_cell_volume 5438(7)
_computing_cell_refinement 'Brucker SMART'
_computing_data_collection 'Brucker SMART'
_computing_data_reduction 'Brucker SAINT'
_computing_molecular_graphics 'X-Seed (Barbour, 1999)'
_computing_publication_material 'Brucker SHELXTL'
_computing_structure_refinement 'SHELXL-97 (Sheldrick, 1997)'
_computing_structure_solution DIRDIF-99
_diffrn_ambient_temperature 110(2)
_diffrn_measured_fraction_theta_full 0.970
_diffrn_measured_fraction_theta_max 0.970
_diffrn_radiation_monochromator graphite
_diffrn_radiation_source 'fine-focus sealed tube'
_diffrn_radiation_type MoK\a
_diffrn_radiation_wavelength 0.71073
_diffrn_reflns_av_R_equivalents 0.1950
_diffrn_reflns_av_sigmaI/netI 0.1293
_diffrn_reflns_limit_h_max 16
_diffrn_reflns_limit_h_min -16
_diffrn_reflns_limit_k_max 23
_diffrn_reflns_limit_k_min -23
_diffrn_reflns_limit_l_max 23
_diffrn_reflns_limit_l_min -23
_diffrn_reflns_number 36076
_diffrn_reflns_theta_full 25.00
_diffrn_reflns_theta_max 25.00
_diffrn_reflns_theta_min 1.80
_exptl_absorpt_coefficient_mu 0.980
_exptl_absorpt_correction_T_max 0.8831
_exptl_absorpt_correction_T_min 0.7987
_exptl_absorpt_correction_type multi-scan
_exptl_absorpt_process_details sadabs
_exptl_crystal_colour brown
_exptl_crystal_density_diffrn 1.560
_exptl_crystal_density_method 'not measured'
_exptl_crystal_description block
_exptl_crystal_F_000 2656
_exptl_crystal_size_max 0.24
_exptl_crystal_size_mid 0.14
_exptl_crystal_size_min 0.13
_refine_diff_density_max 0.889
_refine_diff_density_min -0.971
_refine_diff_density_rms 0.161
_refine_ls_extinction_method none
_refine_ls_goodness_of_fit_ref 1.022
_refine_ls_hydrogen_treatment constr
_refine_ls_matrix_type full
_refine_ls_number_parameters 361
_refine_ls_number_reflns 4657
_refine_ls_number_restraints 204
_refine_ls_restrained_S_all 1.005
_refine_ls_R_factor_all 0.1151
_refine_ls_R_factor_gt 0.0793
_refine_ls_shift/su_max 0.001
_refine_ls_shift/su_mean 0.000
_refine_ls_structure_factor_coef Fsqd
_refine_ls_weighting_details 'calc w=1/[\s^2^(Fo^2^)+(0.1050P)^2^+18.0156P] where P=(Fo^2^+2Fc^2^)/3'
_refine_ls_weighting_scheme calc
_refine_ls_wR_factor_gt 0.1902
_refine_ls_wR_factor_ref 0.2286
_reflns_number_gt 3204
_reflns_number_total 4657
_reflns_threshold_expression >2sigma(I)
_cod_data_source_file ic7003968_ddef_0605.cif
_cod_data_source_block ddef
_cod_depositor_comments
;
The following automatic conversions were performed:

'_symmetry_cell_setting' value 'Orthorhombic' changed to
'orthorhombic' according to
/usr/data/users/saulius/automatic-downloads/retrospective/ACS/lib/dictionaries/cif_core.dic
dictionary named 'cif_core.dic' version 2.4.2 from 2011-04-26.

Automatic conversion script
Id: cif_fix_values 2281 2013-09-26 08:29:07Z andrius 
;
_cod_original_sg_symbol_H-M Pcan
_cod_database_code 4339098

loop_
_symmetry_equiv_pos_as_xyz
'x, y, z'
'-x+1/2, -y+1/2, z+1/2'
'x, -y, -z+1/2'
'-x+1/2, y+1/2, -z'
'-x, -y, -z'
'x-1/2, y-1/2, -z-1/2'
'-x, y, z-1/2'
'x-1/2, -y-1/2, z'

loop_
_atom_site_label
_atom_site_type_symbol
_atom_site_fract_x
_atom_site_fract_y
_atom_site_fract_z
_atom_site_U_iso_or_equiv
_atom_site_adp_type
_atom_site_occupancy
_atom_site_symmetry_multiplicity
_atom_site_calc_flag
_atom_site_refinement_flags
Mn1 Mn 0.75359(6) 0.24190(5) -0.09621(5) 0.0112(3) Uani 1 1 d .
Mn2 Mn 0.65422(6) 0.23046(5) 0.10968(5) 0.0112(3) Uani 1 1 d .
O1 O 0.8292(3) 0.1625(2) -0.1165(2) 0.0157(10) Uani 1 1 d U
O2 O 0.8580(3) 0.2864(2) -0.0523(2) 0.0140(9) Uani 1 1 d U
O3 O 0.5472(3) 0.2788(2) 0.0733(2) 0.0140(9) Uani 1 1 d U
O4 O 0.5803(3) 0.1488(2) 0.1189(2) 0.0145(9) Uani 1 1 d U
N1 N 0.6397(3) 0.2058(3) -0.1447(3) 0.0128(10) Uani 1 1 d U
N2 N 0.6711(4) 0.3220(3) -0.0859(3) 0.0130(10) Uani 1 1 d U
N3 N 0.7370(4) 0.3113(3) 0.1064(3) 0.0137(10) Uani 1 1 d U
N4 N 0.7664(4) 0.1892(3) 0.1567(3) 0.0141(10) Uani 1 1 d U
N5 N 0.7057(3) 0.1946(3) 0.0049(2) 0.0144(11) Uani 1 1 d U
N6 N 0.7072(3) 0.1335(3) 0.0019(3) 0.0142(11) Uani 1 1 d U
N7 N 0.7089(4) 0.0743(3) -0.0017(3) 0.0250(14) Uani 1 1 d U
N8 N 0.6020(4) 0.2656(3) 0.2171(3) 0.0165(11) Uani 1 1 d U
N9 N 0.6433(3) 0.2406(3) 0.2613(3) 0.0144(10) Uani 1 1 d U
N10A N 0.6856(4) 0.2124(3) 0.3057(3) 0.0189(12) Uani 1 1 d U
C1 C 0.6373(4) 0.1491(3) -0.1794(3) 0.0141(11) Uani 1 1 d U
C2 C 0.7174(5) 0.1046(3) -0.1854(3) 0.0166(12) Uani 1 1 d U
H2A H 0.7085 0.0647 -0.2113 0.020 Uiso 1 1 calc R
C3 C 0.8062(4) 0.1143(3) -0.1572(3) 0.0151(12) Uani 1 1 d U
C4 C 0.7026(4) 0.3838(3) -0.0773(3) 0.0128(11) Uani 1 1 d U
C5 C 0.8004(4) 0.3998(4) -0.0640(3) 0.0164(12) Uani 1 1 d U
H5A H 0.8194 0.4462 -0.0648 0.020 Uiso 1 1 calc R
C6 C 0.8698(4) 0.3513(3) -0.0498(3) 0.0129(11) Uani 1 1 d U
C7 C 0.5578(4) 0.2522(3) -0.1466(3) 0.0132(12) Uani 1 1 d U
H7A H 0.4965 0.2266 -0.1411 0.016 Uiso 1 1 calc R
H7B H 0.5559 0.2760 -0.1901 0.016 Uiso 1 1 calc R
C8 C 0.5687(4) 0.3028(3) -0.0911(3) 0.0151(12) Uani 1 1 d U
H8A H 0.5288 0.3435 -0.1005 0.018 Uiso 1 1 calc R
H8B H 0.5464 0.2827 -0.0486 0.018 Uiso 1 1 calc R
C9 C 0.5465(4) 0.1300(3) -0.2164(3) 0.0159(14) Uani 1 1 d U
H9A H 0.4964 0.1644 -0.2084 0.024 Uiso 1 1 calc R
H9B H 0.5234 0.0857 -0.2006 0.024 Uiso 1 1 calc R
H9C H 0.5604 0.1275 -0.2642 0.024 Uiso 1 1 calc R
C10 C 0.8884(5) 0.0666(4) -0.1714(4) 0.0224(15) Uani 1 1 d U
H10A H 0.9460 0.0810 -0.1465 0.034 Uiso 1 1 calc R
H10B H 0.9029 0.0671 -0.2193 0.034 Uiso 1 1 calc R
H10C H 0.8702 0.0205 -0.1579 0.034 Uiso 1 1 calc R
C11 C 0.6342(4) 0.4441(3) -0.0827(3) 0.0171(14) Uani 1 1 d U
H11A H 0.5684 0.4279 -0.0923 0.026 Uiso 1 1 calc R
H11B H 0.6559 0.4741 -0.1188 0.026 Uiso 1 1 calc R
H11C H 0.6342 0.4693 -0.0405 0.026 Uiso 1 1 calc R
C12 C 0.9684(4) 0.3742(3) -0.0268(3) 0.0156(14) Uani 1 1 d U
H12A H 1.0097 0.3345 -0.0192 0.023 Uiso 1 1 calc R
H12B H 0.9619 0.4000 0.0147 0.023 Uiso 1 1 calc R
H12C H 0.9978 0.4032 -0.0611 0.023 Uiso 1 1 calc R
C13 C 0.7068(4) 0.3742(3) 0.0986(3) 0.0139(11) Uani 1 1 d U
C14 C 0.6091(4) 0.3905(3) 0.0826(3) 0.0155(12) Uani 1 1 d U
H14A H 0.5922 0.4372 0.0805 0.019 Uiso 1 1 calc R
C15 C 0.5373(4) 0.3440(3) 0.0700(3) 0.0153(12) Uani 1 1 d U
C16 C 0.7685(4) 0.1289(3) 0.1835(3) 0.0148(11) Uani 1 1 d U
C17 C 0.6959(4) 0.0802(3) 0.1744(3) 0.0164(12) Uani 1 1 d U
H17A H 0.7071 0.0361 0.1918 0.020 Uiso 1 1 calc R
C18 C 0.6110(4) 0.0912(3) 0.1427(3) 0.0139(11) Uani 1 1 d U
C19 C 0.8379(4) 0.2931(3) 0.1179(3) 0.0133(12) Uani 1 1 d U
H19A H 0.8755 0.3337 0.1314 0.016 Uiso 1 1 calc R
H19B H 0.8669 0.2744 0.0766 0.016 Uiso 1 1 calc R
C20 C 0.8403(4) 0.2405(3) 0.1726(3) 0.0140(12) Uani 1 1 d U
H20A H 0.9053 0.2192 0.1750 0.017 Uiso 1 1 calc R
H20B H 0.8260 0.2619 0.2162 0.017 Uiso 1 1 calc R
C21 C 0.7761(5) 0.4329(3) 0.1057(3) 0.0196(15) Uani 1 1 d U
H21A H 0.8411 0.4157 0.1162 0.029 Uiso 1 1 calc R
H21B H 0.7540 0.4629 0.1416 0.029 Uiso 1 1 calc R
H21C H 0.7784 0.4585 0.0637 0.029 Uiso 1 1 calc R
C22 C 0.4421(4) 0.3687(4) 0.0450(3) 0.0187(14) Uani 1 1 d U
H22A H 0.3987 0.3300 0.0378 0.028 Uiso 1 1 calc R
H22B H 0.4516 0.3930 0.0029 0.028 Uiso 1 1 calc R
H22C H 0.4133 0.3995 0.0779 0.028 Uiso 1 1 calc R
C23 C 0.8547(5) 0.1085(4) 0.2266(4) 0.0228(15) Uani 1 1 d U
H23A H 0.9003 0.1467 0.2296 0.034 Uiso 1 1 calc R
H23B H 0.8875 0.0693 0.2065 0.034 Uiso 1 1 calc R
H23C H 0.8320 0.0965 0.2713 0.034 Uiso 1 1 calc R
C24 C 0.5403(4) 0.0332(3) 0.1328(4) 0.0188(14) Uani 1 1 d U
H24A H 0.4828 0.0498 0.1092 0.028 Uiso 1 1 calc R
H24B H 0.5210 0.0151 0.1764 0.028 Uiso 1 1 calc R
H24C H 0.5714 -0.0027 0.1066 0.028 Uiso 1 1 calc R

loop_
_atom_site_aniso_label
_atom_site_aniso_U_11
_atom_site_aniso_U_22
_atom_site_aniso_U_33
_atom_site_aniso_U_23
_atom_site_aniso_U_13
_atom_site_aniso_U_12
Mn1 0.0057(5) 0.0193(6) 0.0085(5) -0.0012(4) -0.0011(3) 0.0006(4)
Mn2 0.0067(5) 0.0195(6) 0.0073(5) 0.0009(4) -0.0010(3) 0.0001(4)
O1 0.012(2) 0.018(2) 0.017(2) 0.0009(18) 0.0044(17) 0.0020(17)
O2 0.012(2) 0.023(2) 0.008(2) -0.0017(18) -0.0021(16) -0.0023(17)
O3 0.009(2) 0.022(2) 0.011(2) 0.0003(19) -0.0015(16) 0.0005(17)
O4 0.010(2) 0.021(2) 0.013(2) 0.0009(18) 0.0016(16) -0.0041(17)
N1 0.010(2) 0.023(2) 0.006(2) 0.0014(19) 0.0011(18) -0.0031(19)
N2 0.011(2) 0.022(2) 0.007(2) 0.001(2) 0.0026(18) 0.0020(19)
N3 0.010(2) 0.023(2) 0.008(2) -0.001(2) 0.0021(18) -0.0031(19)
N4 0.011(2) 0.021(2) 0.010(2) 0.002(2) -0.0008(18) 0.0020(19)
N5 0.010(2) 0.026(3) 0.007(2) -0.003(2) -0.0026(19) 0.002(2)
N6 0.008(2) 0.025(3) 0.010(2) 0.002(2) 0.0010(19) -0.001(2)
N7 0.028(3) 0.029(4) 0.018(3) -0.001(3) 0.008(3) 0.001(3)
N8 0.011(2) 0.029(3) 0.009(3) -0.001(2) 0.000(2) 0.004(2)
N9 0.004(2) 0.025(3) 0.014(2) -0.003(2) 0.0020(19) -0.0020(19)
N10A 0.011(2) 0.031(3) 0.015(3) -0.004(2) -0.002(2) 0.000(2)
C1 0.012(2) 0.021(3) 0.009(2) 0.004(2) 0.001(2) -0.002(2)
C2 0.017(3) 0.020(3) 0.013(3) 0.003(2) 0.001(2) -0.001(2)
C3 0.016(2) 0.016(3) 0.014(2) 0.001(2) 0.005(2) 0.002(2)
C4 0.010(2) 0.022(3) 0.007(2) 0.002(2) 0.002(2) 0.002(2)
C5 0.014(3) 0.023(3) 0.012(3) 0.001(2) 0.002(2) -0.002(2)
C6 0.010(2) 0.023(3) 0.006(2) -0.001(2) 0.003(2) -0.004(2)
C7 0.008(2) 0.024(3) 0.008(2) 0.002(2) 0.003(2) -0.003(2)
C8 0.011(2) 0.025(3) 0.010(3) 0.002(2) 0.005(2) -0.001(2)
C9 0.012(3) 0.021(4) 0.014(3) -0.003(3) 0.001(2) -0.004(3)
C10 0.017(3) 0.027(4) 0.023(4) -0.006(3) 0.002(3) 0.003(3)
C11 0.009(3) 0.024(3) 0.019(3) 0.001(3) 0.002(2) 0.001(2)
C12 0.011(3) 0.028(4) 0.008(3) -0.001(3) -0.003(2) 0.000(3)
C13 0.012(2) 0.020(3) 0.010(2) -0.001(2) 0.000(2) -0.001(2)
C14 0.010(2) 0.021(3) 0.015(3) -0.002(2) 0.003(2) 0.003(2)
C15 0.010(2) 0.024(3) 0.012(2) 0.002(2) 0.004(2) 0.002(2)
C16 0.013(2) 0.024(3) 0.008(2) 0.001(2) 0.000(2) 0.003(2)
C17 0.014(3) 0.023(3) 0.012(3) 0.001(2) 0.001(2) 0.000(2)
C18 0.012(2) 0.018(3) 0.011(2) 0.002(2) 0.002(2) -0.002(2)
C19 0.008(2) 0.021(3) 0.010(3) 0.004(2) 0.001(2) -0.001(2)
C20 0.010(2) 0.021(3) 0.012(3) 0.001(2) -0.002(2) -0.001(2)
C21 0.019(3) 0.021(4) 0.018(3) -0.003(3) 0.000(3) -0.003(3)
C22 0.011(3) 0.030(4) 0.014(3) 0.003(3) 0.000(2) 0.003(3)
C23 0.018(3) 0.028(4) 0.022(4) 0.007(3) -0.006(3) -0.001(3)
C24 0.009(3) 0.021(4) 0.026(4) 0.003(3) 0.004(3) 0.001(3)

loop_
_atom_type_symbol
_atom_type_description
_atom_type_scat_dispersion_real
_atom_type_scat_dispersion_imag
_atom_type_scat_source
C C 0.0033 0.0016 'International Tables Vol C Tables 4.2.6.8 and 6.1.1.4'
H H 0.0000 0.0000 'International Tables Vol C Tables 4.2.6.8 and 6.1.1.4'
N N 0.0061 0.0033 'International Tables Vol C Tables 4.2.6.8 and 6.1.1.4'
O O 0.0106 0.0060 'International Tables Vol C Tables 4.2.6.8 and 6.1.1.4'
Mn Mn 0.3368 0.7283 'International Tables Vol C Tables 4.2.6.8 and 6.1.1.4'

loop_
_geom_angle_atom_site_label_1
_geom_angle_atom_site_label_2
_geom_angle_atom_site_label_3
_geom_angle
_geom_angle_site_symmetry_1
_geom_angle_site_symmetry_3
O2 Mn1 O1 93.6(2) . .
O2 Mn1 N2 91.1(2) . .
O1 Mn1 N2 173.5(2) . .
O2 Mn1 N1 173.6(2) . .
O1 Mn1 N1 92.0(2) . .
N2 Mn1 N1 83.1(2) . .
O2 Mn1 N10A 86.62(19) . 2_654
O1 Mn1 N10A 86.6(2) . 2_654
N2 Mn1 N10A 89.3(2) . 2_654
N1 Mn1 N10A 90.5(2) . 2_654
O2 Mn1 N5 89.71(19) . .
O1 Mn1 N5 90.76(19) . .
N2 Mn1 N5 93.7(2) . .
N1 Mn1 N5 93.5(2) . .
N10A Mn1 N5 175.31(18) 2_654 .
O3 Mn2 O4 92.54(19) . .
O3 Mn2 N3 91.9(2) . .
O4 Mn2 N3 175.1(2) . .
O3 Mn2 N4 172.6(2) . .
O4 Mn2 N4 91.5(2) . .
N3 Mn2 N4 83.9(2) . .
O3 Mn2 N5 92.40(19) . .
O4 Mn2 N5 89.72(19) . .
N3 Mn2 N5 92.2(2) . .
N4 Mn2 N5 93.9(2) . .
O3 Mn2 N8 88.14(19) . .
O4 Mn2 N8 89.73(19) . .
N3 Mn2 N8 88.3(2) . .
N4 Mn2 N8 85.6(2) . .
N5 Mn2 N8 179.2(2) . .
C3 O1 Mn1 126.8(4) . .
C6 O2 Mn1 124.7(4) . .
C15 O3 Mn2 126.8(4) . .
C18 O4 Mn2 126.5(4) . .
C1 N1 C7 120.0(5) . .
C1 N1 Mn1 125.8(4) . .
C7 N1 Mn1 113.8(4) . .
C4 N2 C8 124.9(5) . .
C4 N2 Mn1 124.9(4) . .
C8 N2 Mn1 110.2(4) . .
C13 N3 C19 123.6(5) . .
C13 N3 Mn2 125.7(4) . .
C19 N3 Mn2 110.6(4) . .
C16 N4 C20 121.4(5) . .
C16 N4 Mn2 125.8(4) . .
C20 N4 Mn2 111.2(4) . .
N6 N5 Mn1 110.6(4) . .
N6 N5 Mn2 110.6(4) . .
Mn1 N5 Mn2 138.8(3) . .
N7 N6 N5 179.2(6) . .
N9 N8 Mn2 114.9(4) . .
N8 N9 N10A 177.3(7) . .
N9 N10A Mn1 128.6(5) . 2_655
N1 C1 C2 123.4(6) . .
N1 C1 C9 119.6(5) . .
C2 C1 C9 117.0(6) . .
C3 C2 C1 125.4(6) . .
C3 C2 H2A 117.3 . .
C1 C2 H2A 117.3 . .
O1 C3 C2 125.9(6) . .
O1 C3 C10 113.3(6) . .
C2 C3 C10 120.8(6) . .
N2 C4 C5 123.6(6) . .
N2 C4 C11 120.8(5) . .
C5 C4 C11 115.6(6) . .
C6 C5 C4 123.1(6) . .
C6 C5 H5A 118.4 . .
C4 C5 H5A 118.4 . .
O2 C6 C5 126.2(6) . .
O2 C6 C12 115.0(5) . .
C5 C6 C12 118.8(6) . .
N1 C7 C8 108.7(5) . .
N1 C7 H7A 110.0 . .
C8 C7 H7A 110.0 . .
N1 C7 H7B 110.0 . .
C8 C7 H7B 110.0 . .
H7A C7 H7B 108.3 . .
N2 C8 C7 108.7(5) . .
N2 C8 H8A 109.9 . .
C7 C8 H8A 109.9 . .
N2 C8 H8B 109.9 . .
C7 C8 H8B 109.9 . .
H8A C8 H8B 108.3 . .
C1 C9 H9A 109.5 . .
C1 C9 H9B 109.5 . .
H9A C9 H9B 109.5 . .
C1 C9 H9C 109.5 . .
H9A C9 H9C 109.5 . .
H9B C9 H9C 109.5 . .
C3 C10 H10A 109.5 . .
C3 C10 H10B 109.5 . .
H10A C10 H10B 109.5 . .
C3 C10 H10C 109.5 . .
H10A C10 H10C 109.5 . .
H10B C10 H10C 109.5 . .
C4 C11 H11A 109.5 . .
C4 C11 H11B 109.5 . .
H11A C11 H11B 109.5 . .
C4 C11 H11C 109.5 . .
H11A C11 H11C 109.5 . .
H11B C11 H11C 109.5 . .
C6 C12 H12A 109.5 . .
C6 C12 H12B 109.5 . .
H12A C12 H12B 109.5 . .
C6 C12 H12C 109.5 . .
H12A C12 H12C 109.5 . .
H12B C12 H12C 109.5 . .
N3 C13 C14 122.6(6) . .
N3 C13 C21 120.7(6) . .
C14 C13 C21 116.7(6) . .
C15 C14 C13 125.2(6) . .
C15 C14 H14A 117.4 . .
C13 C14 H14A 117.4 . .
O3 C15 C14 125.2(6) . .
O3 C15 C22 115.9(6) . .
C14 C15 C22 118.8(6) . .
N4 C16 C17 123.6(6) . .
N4 C16 C23 119.4(6) . .
C17 C16 C23 117.0(6) . .
C18 C17 C16 125.0(6) . .
C18 C17 H17A 117.5 . .
C16 C17 H17A 117.5 . .
O4 C18 C17 126.4(6) . .
O4 C18 C24 113.6(5) . .
C17 C18 C24 119.9(6) . .
N3 C19 C20 107.7(5) . .
N3 C19 H19A 110.2 . .
C20 C19 H19A 110.2 . .
N3 C19 H19B 110.2 . .
C20 C19 H19B 110.2 . .
H19A C19 H19B 108.5 . .
N4 C20 C19 107.4(5) . .
N4 C20 H20A 110.2 . .
C19 C20 H20A 110.2 . .
N4 C20 H20B 110.2 . .
C19 C20 H20B 110.2 . .
H20A C20 H20B 108.5 . .
C13 C21 H21A 109.5 . .
C13 C21 H21B 109.5 . .
H21A C21 H21B 109.5 . .
C13 C21 H21C 109.5 . .
H21A C21 H21C 109.5 . .
H21B C21 H21C 109.5 . .
C15 C22 H22A 109.5 . .
C15 C22 H22B 109.5 . .
H22A C22 H22B 109.5 . .
C15 C22 H22C 109.5 . .
H22A C22 H22C 109.5 . .
H22B C22 H22C 109.5 . .
C16 C23 H23A 109.5 . .
C16 C23 H23B 109.5 . .
H23A C23 H23B 109.5 . .
C16 C23 H23C 109.5 . .
H23A C23 H23C 109.5 . .
H23B C23 H23C 109.5 . .
C18 C24 H24A 109.5 . .
C18 C24 H24B 109.5 . .
H24A C24 H24B 109.5 . .
C18 C24 H24C 109.5 . .
H24A C24 H24C 109.5 . .
H24B C24 H24C 109.5 . .

loop_
_geom_bond_atom_site_label_1
_geom_bond_atom_site_label_2
_geom_bond_distance
_geom_bond_site_symmetry_2
Mn1 O2 1.901(4) .
Mn1 O1 1.921(5) .
Mn1 N2 1.955(5) .
Mn1 N1 1.978(5) .
Mn1 N10A 2.320(6) 2_654
Mn1 N5 2.326(5) .
Mn2 O3 1.900(4) .
Mn2 O4 1.911(4) .
Mn2 N3 1.959(5) .
Mn2 N4 1.984(5) .
Mn2 N5 2.328(5) .
Mn2 N8 2.375(6) .
O1 C3 1.291(8) .
O2 C6 1.289(8) .
O3 C15 1.293(8) .
O4 C18 1.301(8) .
N1 C1 1.316(9) .
N1 C7 1.452(8) .
N2 C4 1.303(8) .
N2 C8 1.464(8) .
N3 C13 1.315(8) .
N3 C19 1.454(8) .
N4 C16 1.305(8) .
N4 C20 1.469(8) .
N5 N6 1.205(8) .
N6 N7 1.166(8) .
N8 N9 1.162(7) .
N9 N10A 1.200(8) .
N10A Mn1 2.320(6) 2_655
C1 C2 1.414(9) .
C1 C9 1.502(8) .
C2 C3 1.361(9) .
C2 H2A 0.9500 .
C3 C10 1.499(9) .
C4 C5 1.408(9) .
C4 C11 1.520(9) .
C5 C6 1.380(9) .
C5 H5A 0.9500 .
C6 C12 1.504(8) .
C7 C8 1.501(9) .
C7 H7A 0.9900 .
C7 H7B 0.9900 .
C8 H8A 0.9900 .
C8 H8B 0.9900 .
C9 H9A 0.9800 .
C9 H9B 0.9800 .
C9 H9C 0.9800 .
C10 H10A 0.9800 .
C10 H10B 0.9800 .
C10 H10C 0.9800 .
C11 H11A 0.9800 .
C11 H11B 0.9800 .
C11 H11C 0.9800 .
C12 H12A 0.9800 .
C12 H12B 0.9800 .
C12 H12C 0.9800 .
C13 C14 1.420(9) .
C13 C21 1.506(9) .
C14 C15 1.370(9) .
C14 H14A 0.9500 .
C15 C22 1.485(9) .
C16 C17 1.397(9) .
C16 C23 1.523(9) .
C17 C18 1.349(9) .
C17 H17A 0.9500 .
C18 C24 1.513(9) .
C19 C20 1.508(9) .
C19 H19A 0.9900 .
C19 H19B 0.9900 .
C20 H20A 0.9900 .
C20 H20B 0.9900 .
C21 H21A 0.9800 .
C21 H21B 0.9800 .
C21 H21C 0.9800 .
C22 H22A 0.9800 .
C22 H22B 0.9800 .
C22 H22C 0.9800 .
C23 H23A 0.9800 .
C23 H23B 0.9800 .
C23 H23C 0.9800 .
C24 H24A 0.9800 .
C24 H24B 0.9800 .
C24 H24C 0.9800 .

loop_
_geom_torsion_atom_site_label_1
_geom_torsion_atom_site_label_2
_geom_torsion_atom_site_label_3
_geom_torsion_atom_site_label_4
_geom_torsion
_geom_torsion_site_symmetry_1
_geom_torsion_site_symmetry_4
O2 Mn1 O1 C3 -167.3(5) . .
N2 Mn1 O1 C3 -31(2) . .
N1 Mn1 O1 C3 9.5(5) . .
N10A Mn1 O1 C3 -80.9(5) 2_654 .
N5 Mn1 O1 C3 103.0(5) . .
O1 Mn1 O2 C6 150.0(5) . .
N2 Mn1 O2 C6 -25.5(5) . .
N1 Mn1 O2 C6 0(2) . .
N10A Mn1 O2 C6 63.7(5) 2_654 .
N5 Mn1 O2 C6 -119.2(5) . .
O4 Mn2 O3 C15 161.1(5) . .
N3 Mn2 O3 C15 -16.8(5) . .
N4 Mn2 O3 C15 38.5(18) . .
N5 Mn2 O3 C15 -109.1(5) . .
N8 Mn2 O3 C15 71.4(5) . .
O3 Mn2 O4 C18 -179.7(5) . .
N3 Mn2 O4 C18 -25(3) . .
N4 Mn2 O4 C18 -6.0(5) . .
N5 Mn2 O4 C18 87.9(5) . .
N8 Mn2 O4 C18 -91.6(5) . .
O2 Mn1 N1 C1 144.9(16) . .
O1 Mn1 N1 C1 -4.7(5) . .
N2 Mn1 N1 C1 171.1(5) . .
N10A Mn1 N1 C1 81.9(5) 2_654 .
N5 Mn1 N1 C1 -95.6(5) . .
O2 Mn1 N1 C7 -28(2) . .
O1 Mn1 N1 C7 -177.3(4) . .
N2 Mn1 N1 C7 -1.5(4) . .
N10A Mn1 N1 C7 -90.7(4) 2_654 .
N5 Mn1 N1 C7 91.8(4) . .
O2 Mn1 N2 C4 22.9(5) . .
O1 Mn1 N2 C4 -113.4(17) . .
N1 Mn1 N2 C4 -154.3(5) . .
N10A Mn1 N2 C4 -63.7(5) 2_654 .
N5 Mn1 N2 C4 112.7(5) . .
O2 Mn1 N2 C8 -158.8(4) . .
O1 Mn1 N2 C8 65.0(19) . .
N1 Mn1 N2 C8 24.1(4) . .
N10A Mn1 N2 C8 114.6(4) 2_654 .
N5 Mn1 N2 C8 -69.0(4) . .
O3 Mn2 N3 C13 15.6(5) . .
O4 Mn2 N3 C13 -139(2) . .
N4 Mn2 N3 C13 -158.3(5) . .
N5 Mn2 N3 C13 108.0(5) . .
N8 Mn2 N3 C13 -72.5(5) . .
O3 Mn2 N3 C19 -167.8(4) . .
O4 Mn2 N3 C19 38(3) . .
N4 Mn2 N3 C19 18.3(4) . .
N5 Mn2 N3 C19 -75.4(4) . .
N8 Mn2 N3 C19 104.1(4) . .
O3 Mn2 N4 C16 118.9(15) . .
O4 Mn2 N4 C16 -3.7(6) . .
N3 Mn2 N4 C16 174.7(6) . .
N5 Mn2 N4 C16 -93.5(6) . .
N8 Mn2 N4 C16 85.9(6) . .
O3 Mn2 N4 C20 -47.1(17) . .
O4 Mn2 N4 C20 -169.8(4) . .
N3 Mn2 N4 C20 8.6(4) . .
N5 Mn2 N4 C20 100.4(4) . .
N8 Mn2 N4 C20 -80.2(4) . .
O2 Mn1 N5 N6 -120.3(4) . .
O1 Mn1 N5 N6 -26.7(4) . .
N2 Mn1 N5 N6 148.6(4) . .
N1 Mn1 N5 N6 65.3(4) . .
N10A Mn1 N5 N6 -82(3) 2_654 .
O2 Mn1 N5 Mn2 60.6(3) . .
O1 Mn1 N5 Mn2 154.2(3) . .
N2 Mn1 N5 Mn2 -30.5(4) . .
N1 Mn1 N5 Mn2 -113.8(3) . .
N10A Mn1 N5 Mn2 99(3) 2_654 .
O3 Mn2 N5 N6 -120.9(4) . .
O4 Mn2 N5 N6 -28.3(4) . .
N3 Mn2 N5 N6 147.2(4) . .
N4 Mn2 N5 N6 63.1(4) . .
N8 Mn2 N5 N6 14(14) . .
O3 Mn2 N5 Mn1 58.3(3) . .
O4 Mn2 N5 Mn1 150.8(3) . .
N3 Mn2 N5 Mn1 -33.7(4) . .
N4 Mn2 N5 Mn1 -117.7(3) . .
N8 Mn2 N5 Mn1 -167(14) . .
Mn1 N5 N6 N7 -6(44) . .
Mn2 N5 N6 N7 173(100) . .
O3 Mn2 N8 N9 172.0(5) . .
O4 Mn2 N8 N9 79.5(5) . .
N3 Mn2 N8 N9 -96.0(5) . .
N4 Mn2 N8 N9 -12.0(5) . .
N5 Mn2 N8 N9 37(14) . .
Mn2 N8 N9 N10A -45(13) . .
N8 N9 N10A Mn1 -178(100) . 2_655
C7 N1 C1 C2 173.6(6) . .
Mn1 N1 C1 C2 1.5(9) . .
C7 N1 C1 C9 -4.9(8) . .
Mn1 N1 C1 C9 -177.1(4) . .
N1 C1 C2 C3 -0.4(10) . .
C9 C1 C2 C3 178.1(6) . .
Mn1 O1 C3 C2 -11.4(9) . .
Mn1 O1 C3 C10 169.2(4) . .
C1 C2 C3 O1 5.7(11) . .
C1 C2 C3 C10 -175.0(6) . .
C8 N2 C4 C5 171.7(6) . .
Mn1 N2 C4 C5 -10.2(9) . .
C8 N2 C4 C11 -9.6(9) . .
Mn1 N2 C4 C11 168.5(4) . .
N2 C4 C5 C6 -9.1(10) . .
C11 C4 C5 C6 172.2(6) . .
Mn1 O2 C6 C5 16.0(8) . .
Mn1 O2 C6 C12 -166.1(4) . .
C4 C5 C6 O2 6.3(10) . .
C4 C5 C6 C12 -171.4(6) . .
C1 N1 C7 C8 166.4(5) . .
Mn1 N1 C7 C8 -20.5(6) . .
C4 N2 C8 C7 136.9(6) . .
Mn1 N2 C8 C7 -41.4(6) . .
N1 C7 C8 N2 39.6(7) . .
C19 N3 C13 C14 175.3(6) . .
Mn2 N3 C13 C14 -8.5(9) . .
C19 N3 C13 C21 -4.0(9) . .
Mn2 N3 C13 C21 172.1(4) . .
N3 C13 C14 C15 -3.8(10) . .
C21 C13 C14 C15 175.6(6) . .
Mn2 O3 C15 C14 11.0(9) . .
Mn2 O3 C15 C22 -174.3(4) . .
C13 C14 C15 O3 2.8(11) . .
C13 C14 C15 C22 -171.7(6) . .
C20 N4 C16 C17 174.6(6) . .
Mn2 N4 C16 C17 9.9(9) . .
C20 N4 C16 C23 -6.4(9) . .
Mn2 N4 C16 C23 -171.1(5) . .
N4 C16 C17 C18 -6.8(11) . .
C23 C16 C17 C18 174.1(6) . .
Mn2 O4 C18 C17 10.5(9) . .
Mn2 O4 C18 C24 -170.4(4) . .
C16 C17 C18 O4 -4.1(11) . .
C16 C17 C18 C24 176.8(6) . .
C13 N3 C19 C20 136.0(6) . .
Mn2 N3 C19 C20 -40.7(6) . .
C16 N4 C20 C19 160.9(6) . .
Mn2 N4 C20 C19 -32.4(6) . .
N3 C19 C20 N4 47.1(7) . .
